data_1560822
loop_
_publ_author_name
'Cramer, Alisha J.'
'Cole, Jacqueline M.'

_publ_section_title
;
 Host-guest prospects of neodymium and gadolinium ultraphosphate
 frameworks for nuclear waste storage: Multi-temperature topological
 analysis of nanoporous cages in RP5O14
;
_journal_name_full 'Journal of Solid State Chemistry'
_journal_page_first 250
_journal_page_last 257
_journal_paper_doi 10.1016/j.jssc.2018.07.020
_journal_volume 266
_journal_year 2018
_chemical_formula_sum 'Gd O14 P5'
_chemical_formula_weight 536.10
_space_group_IT_number 14
_space_group_name_Hall '-P 2ybc'
_space_group_name_H-M_alt 'P 1 21/c 1'
_symmetry_cell_setting monoclinic
_symmetry_space_group_name_H-M 'P 1 21/c 1'
_atom_sites_solution_hydrogens none
_atom_sites_solution_primary direct
_atom_sites_solution_secondary difmap
_audit_creation_method SHELXL-97
_cell_angle_alpha 90.00
_cell_angle_beta 90.517(3)
_cell_angle_gamma 90.00
_cell_formula_units_Z 4
_cell_length_a 8.717(2)
_cell_length_b 8.884(2)
_cell_length_c 12.912(3)
_cell_measurement_reflns_used 512
_cell_measurement_temperature 150(2)
_cell_measurement_theta_max 28.28
_cell_measurement_theta_min 2.0
_cell_volume 999.9(4)
_computing_cell_refinement
;
Rigaku CrystalClear-SM Expert 2.0
;
_computing_data_collection 'Rigaku CrystalClear-SM Expert 2.0'
_computing_data_reduction
;
Rigaku CrystalClear-SM Expert 2.0
;
_computing_molecular_graphics
;
SHELXTL-PLUS (Sheldrick, 1995)
;
_computing_publication_material 'SHELXL-97 (Sheldrick, 1997)'
_computing_structure_refinement 'SHELXL-97 (Sheldrick, 1997)'
_computing_structure_solution 'SHELXS-97 (Sheldrick, 1990)'
_diffrn_ambient_temperature 150(2)
_diffrn_measured_fraction_theta_full 0.842
_diffrn_measured_fraction_theta_max 0.842
_diffrn_measurement_device_type 'Rigaku Saturn 724+ CCD'
_diffrn_measurement_method '\w scans'
_diffrn_radiation_monochromator graphite
_diffrn_radiation_source 'fine-focus sealed tube'
_diffrn_radiation_type MoK\a
_diffrn_radiation_wavelength 0.71073
_diffrn_reflns_av_R_equivalents 0.0312
_diffrn_reflns_av_sigmaI/netI 0.0245
_diffrn_reflns_limit_h_max 11
_diffrn_reflns_limit_h_min -12
_diffrn_reflns_limit_k_max 12
_diffrn_reflns_limit_k_min -11
_diffrn_reflns_limit_l_max 17
_diffrn_reflns_limit_l_min -5
_diffrn_reflns_number 4595
_diffrn_reflns_theta_full 30.83
_diffrn_reflns_theta_max 30.83
_diffrn_reflns_theta_min 2.29
_diffrn_standards_decay_% 0
_diffrn_standards_interval_count 0
_diffrn_standards_interval_time 0
_diffrn_standards_number 0
_exptl_absorpt_coefficient_mu 7.522
_exptl_absorpt_correction_T_max 0.105
_exptl_absorpt_correction_T_min 0.069
_exptl_absorpt_correction_type empirical
_exptl_absorpt_process_details
;
T. Higashi, ABSCOR, empirical absorption correction
;
_exptl_crystal_colour colourless
_exptl_crystal_density_diffrn 3.561
_exptl_crystal_density_method 'not measured'
_exptl_crystal_description block
_exptl_crystal_F_000 1004
_exptl_crystal_size_max 0.4
_exptl_crystal_size_mid 0.4
_exptl_crystal_size_min 0.3
_refine_diff_density_max 1.716
_refine_diff_density_min -1.329
_refine_diff_density_rms 0.214
_refine_ls_extinction_coef 0.0049(4)
_refine_ls_extinction_expression Fc^*^=kFc[1+0.001xFc^2^\l^3^/sin(2\q)]^-1/4^
_refine_ls_extinction_method SHELXL
_refine_ls_goodness_of_fit_ref 1.162
_refine_ls_hydrogen_treatment none
_refine_ls_matrix_type full
_refine_ls_number_parameters 183
_refine_ls_number_reflns 2649
_refine_ls_number_restraints 0
_refine_ls_restrained_S_all 1.162
_refine_ls_R_factor_all 0.0269
_refine_ls_R_factor_gt 0.0268
_refine_ls_shift/su_max 0.001
_refine_ls_shift/su_mean 0.000
_refine_ls_structure_factor_coef Fsqd
_refine_ls_weighting_details 'calc w=1/[\s^2^(Fo^2^)+(0.0384P)^2^+4.7959P] where P=(Fo^2^+2Fc^2^)/3'
_refine_ls_weighting_scheme calc
_refine_ls_wR_factor_gt 0.0732
_refine_ls_wR_factor_ref 0.0733
_reflns_number_gt 2642
_reflns_number_total 2649
_reflns_threshold_expression >2sigma(I)
_cod_data_source_file 2gd150d1.cif
_cod_data_source_block 2gd150d1
_cod_original_cell_volume 1000.0(4)
_cod_original_sg_symbol_H-M P2(1)/c
_cod_database_code 1560822

loop_
_symmetry_equiv_pos_as_xyz
'x, y, z'
'-x, y+1/2, -z+1/2'
'-x, -y, -z'
'x, -y-1/2, z-1/2'

loop_
_atom_site_label
_atom_site_type_symbol
_atom_site_fract_x
_atom_site_fract_y
_atom_site_fract_z
_atom_site_U_iso_or_equiv
_atom_site_adp_type
_atom_site_occupancy
_atom_site_symmetry_multiplicity
_atom_site_calc_flag
_atom_site_refinement_flags
_atom_site_disorder_assembly
_atom_site_disorder_group
Gd1 Gd 0.77760(2) 0.190920(19) 0.498453(15) 0.00500(9) Uani 1 1 d . . .
P1 P 0.74760(11) 0.54664(11) 0.33447(7) 0.00481(18) Uani 1 1 d . . .
P2 P 0.72420(12) 0.55174(11) 0.66405(7) 0.00518(18) Uani 1 1 d . . .
P3 P 0.81457(11) 0.75536(10) 0.49996(8) 0.00525(17) Uani 1 1 d . . .
P4 P 1.00994(12) 0.49340(12) 0.20259(7) 0.00585(18) Uani 1 1 d . . .
P5 P 0.49179(12) 0.50338(12) 0.82797(7) 0.00527(18) Uani 1 1 d . . .
O1 O 0.7038(4) 0.6864(3) 0.5873(2) 0.0086(6) Uani 1 1 d . . .
O2 O 0.7239(4) 0.6928(3) 0.3993(2) 0.0082(6) Uani 1 1 d . . .
O3 O 1.0306(3) 0.3140(3) 0.4936(3) 0.0085(5) Uani 1 1 d . . .
O4 O 0.7327(4) 0.4036(3) 0.6160(2) 0.0110(6) Uani 1 1 d . . .
O5 O 0.7912(3) -0.0807(3) 0.5010(2) 0.0098(5) Uani 1 1 d . . .
O6 O 0.7202(4) 0.4061(3) 0.3906(2) 0.0102(5) Uani 1 1 d . . .
O7 O 0.9129(3) 0.5691(3) 0.2935(2) 0.0087(5) Uani 1 1 d . . .
O8 O 0.5860(3) 0.5832(3) 0.7361(2) 0.0085(5) Uani 1 1 d . . .
O9 O 0.9121(4) 0.1166(3) 0.3506(2) 0.0093(5) Uani 1 1 d . . .
O10 O 0.5780(4) 0.1246(3) 0.6117(2) 0.0089(5) Uani 1 1 d . . .
O11 O 0.9149(4) 0.1197(3) 0.6481(2) 0.0096(5) Uani 1 1 d . . .
O12 O 0.5837(4) 0.1157(3) 0.3774(2) 0.0098(5) Uani 1 1 d . . .
O13 O 0.6389(3) 0.5793(3) 0.2403(2) 0.0076(5) Uani 1 1 d . . .
O14 O 0.8679(3) 0.6007(3) 0.7295(2) 0.0088(5) Uani 1 1 d . . .

loop_
_atom_site_aniso_label
_atom_site_aniso_U_11
_atom_site_aniso_U_22
_atom_site_aniso_U_33
_atom_site_aniso_U_23
_atom_site_aniso_U_13
_atom_site_aniso_U_12
Gd1 0.00545(12) 0.00421(12) 0.00536(11) 0.00004(5) 0.00015(7) -0.00002(5)
P1 0.0042(4) 0.0049(4) 0.0053(4) -0.0003(3) 0.0000(3) 0.0002(3)
P2 0.0054(4) 0.0047(4) 0.0054(4) -0.0002(3) 0.0002(3) -0.0002(3)
P3 0.0062(4) 0.0041(4) 0.0054(4) 0.0005(3) -0.0003(3) -0.0004(3)
P4 0.0058(4) 0.0066(4) 0.0052(4) -0.0001(3) 0.0007(3) 0.0004(3)
P5 0.0052(4) 0.0056(4) 0.0050(4) -0.0004(3) 0.0003(3) -0.0002(3)
O1 0.0068(13) 0.0129(14) 0.0061(13) 0.0025(9) 0.0018(11) 0.0038(10)
O2 0.0087(13) 0.0085(13) 0.0072(13) -0.0023(9) 0.0004(11) 0.0010(10)
O3 0.0059(12) 0.0080(12) 0.0116(13) 0.0011(10) 0.0024(11) 0.0003(9)
O4 0.0165(15) 0.0054(12) 0.0112(13) -0.0025(10) -0.0002(11) -0.0001(11)
O5 0.0120(13) 0.0063(12) 0.0112(13) -0.0013(10) -0.0017(12) 0.0005(10)
O6 0.0128(14) 0.0075(13) 0.0104(13) 0.0035(10) -0.0019(11) -0.0023(11)
O7 0.0048(12) 0.0118(13) 0.0094(12) -0.0048(10) 0.0018(10) -0.0012(10)
O8 0.0076(13) 0.0084(12) 0.0096(12) 0.0023(10) 0.0045(10) 0.0021(10)
O9 0.0100(13) 0.0087(12) 0.0093(12) -0.0024(10) 0.0017(10) 0.0010(11)
O10 0.0095(13) 0.0099(13) 0.0074(12) 0.0038(10) 0.0027(10) 0.0009(11)
O11 0.0106(13) 0.0096(13) 0.0084(12) 0.0028(10) -0.0017(10) -0.0012(11)
O12 0.0100(13) 0.0089(13) 0.0106(13) -0.0020(10) -0.0010(10) -0.0002(11)
O13 0.0061(12) 0.0083(12) 0.0084(12) 0.0011(10) -0.0034(10) -0.0001(10)
O14 0.0054(12) 0.0084(13) 0.0127(13) 0.0004(10) -0.0037(10) -0.0007(10)

loop_
_atom_type_symbol
_atom_type_description
_atom_type_scat_dispersion_real
_atom_type_scat_dispersion_imag
_atom_type_scat_source
O O 0.0106 0.0060 'International Tables Vol C Tables 4.2.6.8 and 6.1.1.4'
P P 0.1023 0.0942 'International Tables Vol C Tables 4.2.6.8 and 6.1.1.4'
Gd Gd -0.1653 3.9035 'International Tables Vol C Tables 4.2.6.8 and 6.1.1.4'

loop_
_geom_angle_atom_site_label_1
_geom_angle_atom_site_label_2
_geom_angle_atom_site_label_3
_geom_angle
_geom_angle_site_symmetry_1
_geom_angle_site_symmetry_3
O9 Gd1 O11 109.82(10) . .
O9 Gd1 O10 144.28(11) . .
O11 Gd1 O10 78.25(11) . .
O9 Gd1 O12 75.16(11) . .
O11 Gd1 O12 144.62(11) . .
O10 Gd1 O12 79.28(10) . .
O9 Gd1 O6 81.71(11) . .
O11 Gd1 O6 142.03(11) . .
O10 Gd1 O6 113.90(11) . .
O12 Gd1 O6 72.68(11) . .
O9 Gd1 O5 72.83(10) . .
O11 Gd1 O5 72.28(10) . .
O10 Gd1 O5 77.20(10) . .
O12 Gd1 O5 76.33(10) . .
O6 Gd1 O5 143.93(10) . .
O9 Gd1 O4 143.44(11) . .
O11 Gd1 O4 77.42(11) . .
O10 Gd1 O4 71.74(11) . .
O12 Gd1 O4 120.25(11) . .
O6 Gd1 O4 73.37(11) . .
O5 Gd1 O4 140.16(10) . .
O9 Gd1 O3 69.51(11) . .
O11 Gd1 O3 72.00(11) . .
O10 Gd1 O3 142.46(11) . .
O12 Gd1 O3 137.42(11) . .
O6 Gd1 O3 79.32(10) . .
O5 Gd1 O3 113.58(10) . .
O4 Gd1 O3 79.74(11) . .
O6 P1 O7 115.76(19) . .
O6 P1 O2 114.91(18) . .
O7 P1 O2 101.74(18) . .
O6 P1 O13 116.30(18) . .
O7 P1 O13 105.62(17) . .
O2 P1 O13 100.43(17) . .
O4 P2 O8 117.38(19) . .
O4 P2 O1 115.31(18) . .
O8 P2 O1 99.04(17) . .
O4 P2 O14 115.93(19) . .
O8 P2 O14 104.33(17) . .
O1 P2 O14 102.45(18) . .
O5 P3 O3 122.43(17) 1_565 3_766
O5 P3 O1 106.63(17) 1_565 .
O3 P3 O1 110.66(17) 3_766 .
O5 P3 O2 106.34(16) 1_565 .
O3 P3 O2 109.89(18) 3_766 .
O1 P3 O2 98.08(17) . .
O9 P4 O11 123.15(17) 2_755 4_565
O9 P4 O7 106.27(17) 2_755 .
O11 P4 O7 109.74(17) 4_565 .
O9 P4 O14 109.66(18) 2_755 3_766
O11 P4 O14 105.77(17) 4_565 3_766
O7 P4 O14 99.81(17) . 3_766
O10 P5 O12 121.72(17) 2_656 4_566
O10 P5 O13 109.34(18) 2_656 3_666
O12 P5 O13 106.83(17) 4_566 3_666
O10 P5 O8 106.55(17) 2_656 .
O12 P5 O8 110.87(17) 4_566 .
O13 P5 O8 99.24(17) 3_666 .
P2 O1 P3 132.0(2) . .
P1 O2 P3 130.7(2) . .
P3 O3 Gd1 128.87(16) 3_766 .
P2 O4 Gd1 165.1(2) . .
P3 O5 Gd1 174.69(19) 1_545 .
P1 O6 Gd1 157.9(2) . .
P1 O7 P4 133.9(2) . .
P2 O8 P5 139.8(2) . .
P4 O9 Gd1 146.17(19) 2_745 .
P5 O10 Gd1 145.70(19) 2_646 .
P4 O11 Gd1 148.67(19) 4_566 .
P5 O12 Gd1 149.98(19) 4_565 .
P1 O13 P5 139.7(2) . 3_666
P2 O14 P4 132.3(2) . 3_766

loop_
_geom_bond_atom_site_label_1
_geom_bond_atom_site_label_2
_geom_bond_distance
_geom_bond_site_symmetry_2
Gd1 O9 2.345(3) .
Gd1 O11 2.351(3) .
Gd1 O10 2.357(3) .
Gd1 O12 2.387(3) .
Gd1 O6 2.415(3) .
Gd1 O5 2.416(3) .
Gd1 O4 2.457(3) .
Gd1 O3 2.463(3) .
P1 O6 1.464(3) .
P1 O7 1.553(3) .
P1 O2 1.559(3) .
P1 O13 1.562(3) .
P2 O4 1.457(3) .
P2 O8 1.554(3) .
P2 O1 1.562(3) .
P2 O14 1.567(3) .
P3 O5 1.471(3) 1_565
P3 O3 1.486(3) 3_766
P3 O1 1.613(3) .
P3 O2 1.614(3) .
P4 O9 1.463(3) 2_755
P4 O11 1.476(3) 4_565
P4 O7 1.601(3) .
P4 O14 1.607(3) 3_766
P5 O10 1.465(3) 2_656
P5 O12 1.470(3) 4_566
P5 O13 1.611(3) 3_666
P5 O8 1.613(3) .
O3 P3 1.486(3) 3_766
O5 P3 1.471(3) 1_545
O9 P4 1.463(3) 2_745
O10 P5 1.465(3) 2_646
O11 P4 1.477(3) 4_566
O12 P5 1.470(3) 4_565
O13 P5 1.611(3) 3_666
O14 P4 1.607(3) 3_766

_cod_database_fobs_code 1560822
